data_9004105
loop_
_publ_author_name
'Hawthorne, F. C.'

_publ_section_title
;
 The crystal chemistry of the amphiboles: V. The structure and
 chemistry of arfvedsonite
;
_journal_name_full 'The Canadian Mineralogist'
_journal_page_first 346
_journal_page_last 356
_journal_volume 14
_journal_year 1976
_chemical_formula_sum 'Al0.306 Ca0.158 Fe4.52 H2 K1.414 Mg0.11 Mn0.13 Na2.428 O24 Si7.84 Ti0.094'
_chemical_name_mineral Arfvedsonite
_space_group_IT_number 12
_symmetry_space_group_name_Hall '-C 2y'
_symmetry_space_group_name_H-M 'C 1 2/m 1'
_cell_angle_alpha 90
_cell_angle_beta 104.101
_cell_angle_gamma 90
_cell_formula_units_Z 2
_cell_length_a 10.007
_cell_length_b 18.077
_cell_length_c 5.332
_cell_volume 935.477
_database_code_amcsd 0005126
_exptl_crystal_density_diffrn 3.545
_cod_original_formula_sum 'Si7.84 Al.306 Fe4.52 Ti.094 Mn.13 Mg.11 Na2.428 Ca.158 K1.414 O24 H2'
_cod_database_code 9004105

loop_
_space_group_symop_operation_xyz
x,y,z
1/2+x,1/2+y,z
x,-y,z
1/2+x,1/2-y,z
-x,y,-z
1/2-x,1/2+y,-z
-x,-y,-z
1/2-x,1/2-y,-z

loop_
_atom_site_aniso_label
_atom_site_aniso_U_11
_atom_site_aniso_U_22
_atom_site_aniso_U_33
_atom_site_aniso_U_12
_atom_site_aniso_U_13
_atom_site_aniso_U_23
SiT1 0.00692 0.00579 0.00507 -0.00027 0.00201 0.00062
AlT1 0.00692 0.00579 0.00507 -0.00027 0.00201 0.00062
SiT2 0.00773 0.00596 0.00497 -0.00089 0.00201 0.00000
FeM1 0.01002 0.00861 0.00688 0.00000 0.00325 0.00000
FeM2 0.00897 0.00695 0.00740 0.00000 0.00224 0.00000
AlM2 0.00897 0.00695 0.00740 0.00000 0.00224 0.00000
TiM2 0.00897 0.00695 0.00740 0.00000 0.00224 0.00000
FeM3 0.01102 0.00695 0.00679 0.00000 0.00221 0.00000
MnM3 0.01102 0.00695 0.00679 0.00000 0.00221 0.00000
MgM3 0.01102 0.00695 0.00679 0.00000 0.00221 0.00000
NaM4 0.01823 0.01424 0.01717 0.00000 0.01045 0.00000
CaM4 0.01823 0.01424 0.01717 0.00000 0.01045 0.00000
O1 0.00697 0.01208 0.00828 0.00018 0.00211 -0.00052
O2 0.01212 0.01043 0.01123 0.00071 0.00257 0.00128
O-H3 0.00964 0.01043 0.00793 0.00000 0.00201 0.00000
O4 0.01613 0.00960 0.01012 -0.00400 0.00567 -0.00076
O5 0.00988 0.01159 0.00826 -0.00027 0.00529 0.00365
O6 0.01398 0.01076 0.00633 0.00027 0.00244 -0.00369
O7 0.01484 0.00546 0.01681 0.00000 0.00577 0.00000

loop_
_atom_site_label
_atom_site_fract_x
_atom_site_fract_y
_atom_site_fract_z
_atom_site_occupancy
_atom_site_U_iso_or_equiv
_atom_site_type_symbol
_atom_site_attached_hydrogens
SiT1 0.27380 0.08618 0.29170 0.96000 ? Si 0
AlT1 0.27380 0.08618 0.29170 0.04000 ? Al 0
SiT2 0.28640 0.17104 0.80180 1.00000 ? Si 0
FeM1 0.00000 0.09205 0.50000 1.00000 ? Fe 0
FeM2 0.00000 0.18443 0.00000 0.88000 ? Fe 0
AlM2 0.00000 0.18443 0.00000 0.07300 ? Al 0
TiM2 0.00000 0.18443 0.00000 0.04700 ? Ti 0
FeM3 0.00000 0.00000 0.00000 0.76000 ? Fe 0
MnM3 0.00000 0.00000 0.00000 0.13000 ? Mn 0
MgM3 0.00000 0.00000 0.00000 0.11000 ? Mg 0
NaM4 0.00000 0.27790 0.50000 0.92100 ? Na 0
CaM4 0.00000 0.27790 0.50000 0.07900 ? Ca 0
NaAm 0.01720 0.50000 0.04020 0.29300 0.01621 Na 0
KAm 0.01720 0.50000 0.04020 0.70700 0.01621 K 0
O1 0.10960 0.09140 0.20820 1.00000 ? O 0
O2 0.12010 0.17310 0.73320 1.00000 ? O 0
O-H3 0.10740 0.00000 0.70670 1.00000 ? O 1
O4 0.36430 0.24730 0.79840 1.00000 ? O 0
O5 0.34400 0.12730 0.08270 1.00000 ? O 0
O6 0.33630 0.11720 0.58410 1.00000 ? O 0
O7 0.32620 0.00000 0.29880 1.00000 ? O 0

loop_
_cod_changelog_entry_id
_cod_changelog_entry_author
_cod_changelog_entry_date
_cod_changelog_entry_text
1
;cod-tools version 3.8.0
Id: cif_guess_AMCSD_atom_types 9574 2023-05-10 09:00:05Z saulius
;
2023-05-10T18:48:41+03:00
;Derived atom types and hydrogen counts
from atom names that follow the AMCSD naming convention
(Wat == water, O-H == hydroxyl).
;
2
;cod-tools version 3.10.1
Id: cif_fix_AMCSD_aniso_labels 10200 2024-08-01 14:09:44Z saulius
;
2024-08-02T12:20:29+03:00
;Changed the following '_atom_site_aniso_label' values:
'OH3' -> 'O-H3'
;

loop_
_cod_related_entry_id
_cod_related_entry_database
_cod_related_entry_code
1 AMCSD 0005126
